data_7051354
loop_
_publ_author_name
'Liu Ze-hua'
'Duan Chun-ying'
'Li Ji-hui'
'Liu Yong-jiang'
'Mei Yu-hua'
'You Xiao-zeng'

_publ_section_title
;
 Structural dependence of \p--\p interactions in dithiocarbazato and
 thiosemicarbazato nickel complexes
;
_journal_issue 12
_journal_name_full 'New J. Chem.'
_journal_page_first 1057
_journal_page_last 1062
_journal_paper_doi 10.1039/b004846l
_journal_volume 24
_journal_year 2000
_chemical_formula_sum 'C38 H26 N8 Ni S4'
_chemical_formula_weight 781.62
_chemical_name_systematic
; 
bis(4,5-diazafluorene-9-one S-phenyl-dithiocarbazato)nickel 
;
_space_group_IT_number 14
_symmetry_cell_setting monoclinic
_symmetry_space_group_name_Hall '-P 2ybc'
_symmetry_space_group_name_H-M 'P 1 21/c 1'
_atom_sites_solution_hydrogens geom
_atom_sites_solution_primary direct
_atom_sites_solution_secondary difmap
_audit_creation_method SHELXL-97
_cell_angle_alpha 90.00
_cell_angle_beta 96.79(2)
_cell_angle_gamma 90.00
_cell_formula_units_Z 4
_cell_length_a 10.594(3)
_cell_length_b 8.500(4)
_cell_length_c 38.598(7)
_cell_measurement_reflns_used 25
_cell_measurement_temperature 293(2)
_cell_measurement_theta_max 12.45
_cell_measurement_theta_min 5.45
_cell_volume 3451(2)
_computing_cell_refinement 'Siemens XSCANS'
_computing_data_collection 'Siemens XSCANS'
_computing_data_reduction 'Siemens SHELXTL'
_computing_molecular_graphics 'Siemens SHELXTL'
_computing_publication_material 'Siemens SHELXTL'
_computing_structure_refinement 'Siemens SHELXTL'
_computing_structure_solution 'Siemens SHELXTL'
_diffrn_ambient_temperature 293(2)
_diffrn_measurement_device 'Siemens P4'
_diffrn_measurement_method '2\q/\w scans'
_diffrn_radiation_monochromator graphite
_diffrn_radiation_source 'fine-focus sealed tube'
_diffrn_radiation_type MoK\a
_diffrn_radiation_wavelength 0.71073
_diffrn_reflns_av_R_equivalents 0.1044
_diffrn_reflns_av_sigmaI/netI 0.1818
_diffrn_reflns_limit_h_max 12
_diffrn_reflns_limit_h_min 0
_diffrn_reflns_limit_k_max 10
_diffrn_reflns_limit_k_min 0
_diffrn_reflns_limit_l_max 45
_diffrn_reflns_limit_l_min -45
_diffrn_reflns_number 6322
_diffrn_reflns_theta_max 25.01
_diffrn_reflns_theta_min 1.94
_diffrn_standards_decay_% 8.55
_diffrn_standards_interval_count 97
_diffrn_standards_number 3
_exptl_absorpt_coefficient_mu 0.842
_exptl_absorpt_correction_T_max 0.2887
_exptl_absorpt_correction_T_min 0.2362
_exptl_absorpt_correction_type empirical
_exptl_crystal_colour black
_exptl_crystal_density_diffrn 1.485
_exptl_crystal_description block
_exptl_crystal_F_000 1632
_exptl_crystal_size_max 0.50
_exptl_crystal_size_mid 0.40
_exptl_crystal_size_min 0.30
_refine_diff_density_max 0.750
_refine_diff_density_min -0.683
_refine_diff_density_rms 0.104
_refine_ls_extinction_method none
_refine_ls_goodness_of_fit_ref 1.010
_refine_ls_hydrogen_treatment mixed
_refine_ls_matrix_type full
_refine_ls_number_parameters 460
_refine_ls_number_reflns 5991
_refine_ls_number_restraints 0
_refine_ls_restrained_S_all 1.010
_refine_ls_R_factor_all 0.1588
_refine_ls_R_factor_gt 0.0714
_refine_ls_shift/su_max 0.000
_refine_ls_shift/su_mean 0.000
_refine_ls_structure_factor_coef Fsqd
_refine_ls_weighting_details 'calc w=1/[\s^2^(Fo^2^)+(0.0180P)^2^+0.0000P] where P=(Fo^2^+2Fc^2^)/3'
_refine_ls_weighting_scheme calc
_refine_ls_wR_factor_gt 0.1519
_refine_ls_wR_factor_ref 0.1830
_reflns_number_gt 2628
_reflns_number_total 5991
_reflns_threshold_expression >2sigma(I)
_cod_data_source_file b004846l.txt
_cod_data_source_block nickel_complex_4
_cod_depositor_comments
;
The following automatic conversions were performed:
'_symmetry_cell_setting' value 'Monoclinic' changed to 'monoclinic'
according to '/home/saulius/struct/CIF-dictionaries/cif_core.dic'
dictionary named 'cif_core.dic' version 2.4.1 from 2010-06-29.

Automatic conversion script
Id: cif_fix_enum 1527 2010-12-29 10:47:43Z saulius 
;
_cod_original_cell_volume 3451.1(18)
_cod_original_sg_symbol_H-M 'P2(1)/c  '
_cod_database_code 7051354

loop_
_symmetry_equiv_pos_as_xyz
'x, y, z'
'-x, y+1/2, -z+1/2'
'-x, -y, -z'
'x, -y-1/2, z-1/2'

loop_
_atom_site_label
_atom_site_type_symbol
_atom_site_fract_x
_atom_site_fract_y
_atom_site_fract_z
_atom_site_U_iso_or_equiv
_atom_site_adp_type
_atom_site_occupancy
_atom_site_symmetry_multiplicity
_atom_site_calc_flag
_atom_site_refinement_flags
_atom_site_disorder_assembly
_atom_site_disorder_group
Ni1 Ni 0.41185(9) 0.33650(11) 0.08119(3) 0.0447(3) Uani 1 1 d . . .
S1 S 0.4868(2) 0.2437(3) 0.03617(6) 0.0543(6) Uani 1 1 d . . .
S2 S 0.2420(2) 0.1948(3) 0.07491(7) 0.0605(6) Uani 1 1 d . . .
S3 S 0.7380(2) 0.3045(3) 0.01404(6) 0.0605(6) Uani 1 1 d . . .
S4 S 0.0655(2) 0.1681(3) 0.12801(7) 0.0712(7) Uani 1 1 d . . .
N1 N 0.6734(6) 0.4032(7) 0.07365(18) 0.0434(16) Uani 1 1 d . . .
N2 N 0.5838(6) 0.3968(7) 0.09785(17) 0.0399(15) Uani 1 1 d . . .
N3 N 0.8113(6) 0.6998(8) 0.19157(18) 0.0567(19) Uani 1 1 d . . .
N4 N 0.5968(7) 0.5247(9) 0.2197(2) 0.067(2) Uani 1 1 d . . .
N5 N 0.2244(6) 0.4057(7) 0.12692(18) 0.0497(18) Uani 1 1 d . . .
N6 N 0.3229(6) 0.4687(7) 0.11022(17) 0.0475(17) Uani 1 1 d . . .
N7 N 0.3819(6) 0.9512(8) 0.1757(2) 0.0583(19) Uani 1 1 d . . .
N8 N 0.5500(7) 0.9626(8) 0.1182(2) 0.065(2) Uani 1 1 d . . .
C1 C 0.6361(7) 0.3311(9) 0.0459(2) 0.0437(19) Uani 1 1 d . . .
C2 C 0.6242(7) 0.4491(8) 0.1287(2) 0.041(2) Uani 1 1 d . . .
C3 C 0.8979(8) 0.7623(10) 0.1728(3) 0.064(3) Uani 1 1 d . . .
H3A H 0.9554 0.8340 0.1839 0.076 Uiso 1 1 calc R . .
C4 C 0.9078(8) 0.7290(10) 0.1390(3) 0.059(2) Uani 1 1 d . . .
H4A H 0.9710 0.7773 0.1280 0.071 Uiso 1 1 calc R . .
C5 C 0.8258(7) 0.6245(9) 0.1204(2) 0.050(2) Uani 1 1 d . . .
H5A H 0.8296 0.6020 0.0970 0.060 Uiso 1 1 calc R . .
C6 C 0.7360(7) 0.5549(8) 0.1399(2) 0.045(2) Uani 1 1 d . . .
C7 C 0.7325(7) 0.6005(9) 0.1737(2) 0.045(2) Uani 1 1 d . . .
C8 C 0.6285(7) 0.5184(9) 0.1877(2) 0.048(2) Uani 1 1 d . . .
C9 C 0.5641(7) 0.4248(9) 0.1605(2) 0.0421(19) Uani 1 1 d . . .
C10 C 0.4753(7) 0.3186(9) 0.1692(2) 0.051(2) Uani 1 1 d . . .
H10A H 0.4378 0.2468 0.1529 0.061 Uiso 1 1 calc R . .
C11 C 0.4437(8) 0.3218(11) 0.2025(2) 0.063(2) Uani 1 1 d . . .
H11A H 0.3821 0.2537 0.2091 0.075 Uiso 1 1 calc R . .
C12 C 0.5045(9) 0.4281(12) 0.2265(3) 0.072(3) Uani 1 1 d . . .
H12A H 0.4786 0.4313 0.2487 0.086 Uiso 1 1 calc R . .
C13 C 0.8887(7) 0.3725(9) 0.0358(2) 0.053(2) Uani 1 1 d . . .
H13A H 0.8945 0.3395 0.0600 0.064 Uiso 1 1 calc R . .
H13B H 0.9556 0.3186 0.0254 0.064 Uiso 1 1 calc R . .
C14 C 0.9167(7) 0.5490(9) 0.0353(2) 0.045(2) Uani 1 1 d . . .
C15 C 1.0313(8) 0.6017(11) 0.0528(2) 0.063(3) Uani 1 1 d . . .
H15A H 1.0885 0.5288 0.0636 0.076 Uiso 1 1 calc R . .
C16 C 1.0620(9) 0.7592(12) 0.0545(3) 0.076(3) Uani 1 1 d . . .
H16A H 1.1399 0.7908 0.0661 0.091 Uiso 1 1 calc R . .
C17 C 0.9804(9) 0.8678(11) 0.0396(3) 0.070(3) Uani 1 1 d . . .
H17A H 0.9996 0.9743 0.0420 0.084 Uiso 1 1 calc R . .
C18 C 0.8671(8) 0.8198(11) 0.0207(2) 0.064(3) Uani 1 1 d . . .
H18A H 0.8130 0.8935 0.0090 0.077 Uiso 1 1 calc R . .
C19 C 0.8346(8) 0.6587(10) 0.0194(2) 0.054(2) Uani 1 1 d . . .
H19A H 0.7571 0.6268 0.0077 0.065 Uiso 1 1 calc R . .
C20 C 0.1841(7) 0.2740(9) 0.1103(2) 0.053(2) Uani 1 1 d . . .
C21 C 0.3499(7) 0.6188(9) 0.1191(2) 0.045(2) Uani 1 1 d . . .
C22 C 0.3017(8) 0.9236(10) 0.2002(2) 0.064(3) Uani 1 1 d . . .
H22A H 0.2980 0.9960 0.2181 0.077 Uiso 1 1 calc R . .
C23 C 0.2245(8) 0.7887(10) 0.1991(3) 0.064(3) Uani 1 1 d . . .
H23A H 0.1698 0.7731 0.2160 0.077 Uiso 1 1 calc R . .
C24 C 0.2303(8) 0.6792(9) 0.1728(2) 0.054(2) Uani 1 1 d . . .
H24A H 0.1807 0.5886 0.1716 0.064 Uiso 1 1 calc R . .
C25 C 0.3111(7) 0.7087(8) 0.1488(2) 0.0416(19) Uani 1 1 d . . .
C26 C 0.3858(7) 0.8445(9) 0.1518(2) 0.046(2) Uani 1 1 d . . .
C27 C 0.4659(7) 0.8502(9) 0.1231(2) 0.051(2) Uani 1 1 d . . .
C28 C 0.4386(6) 0.7188(8) 0.1017(2) 0.0417(19) Uani 1 1 d . . .
C29 C 0.4901(7) 0.7077(9) 0.0707(2) 0.053(2) Uani 1 1 d . . .
H29A H 0.4688 0.6262 0.0551 0.064 Uiso 1 1 calc R . .
C30 C 0.5754(8) 0.8241(10) 0.0641(3) 0.065(3) Uani 1 1 d . . .
H30A H 0.6139 0.8215 0.0437 0.078 Uiso 1 1 calc R . .
C31 C 0.6032(8) 0.9435(10) 0.0878(3) 0.060(3) Uani 1 1 d . . .
H31A H 0.6630 1.0176 0.0827 0.072 Uiso 1 1 calc R . .
C32 C 0.0344(9) 0.2860(10) 0.1649(3) 0.074(3) Uani 1 1 d . . .
H32A H 0.1144 0.3175 0.1779 0.088 Uiso 1 1 calc R . .
H32B H -0.0109 0.3806 0.1567 0.088 Uiso 1 1 calc R . .
C33 C -0.0431(8) 0.1970(9) 0.1886(3) 0.059(2) Uani 1 1 d . . .
C34 C 0.0086(9) 0.1444(10) 0.2211(3) 0.068(3) Uani 1 1 d . . .
H34A H 0.0933 0.1662 0.2287 0.081 Uiso 1 1 calc R . .
C35 C -0.0618(11) 0.0610(11) 0.2424(3) 0.082(3) Uani 1 1 d . . .
H35A H -0.0269 0.0262 0.2643 0.098 Uiso 1 1 calc R . .
C36 C -0.1898(11) 0.0306(12) 0.2295(4) 0.089(4) Uani 1 1 d . . .
H36A H -0.2397 -0.0293 0.2428 0.107 Uiso 1 1 calc R . .
C37 C -0.2413(10) 0.0862(12) 0.1984(4) 0.084(4) Uani 1 1 d . . .
H37A H -0.3273 0.0705 0.1913 0.101 Uiso 1 1 calc R . .
C38 C -0.1693(9) 0.1653(10) 0.1772(3) 0.070(3) Uani 1 1 d . . .
H38A H -0.2047 0.1979 0.1551 0.084 Uiso 1 1 calc R . .

loop_
_atom_site_aniso_label
_atom_site_aniso_U_11
_atom_site_aniso_U_22
_atom_site_aniso_U_33
_atom_site_aniso_U_23
_atom_site_aniso_U_13
_atom_site_aniso_U_12
Ni1 0.0392(5) 0.0345(5) 0.0605(7) -0.0078(6) 0.0062(5) -0.0060(5)
S1 0.0504(13) 0.0500(13) 0.0623(15) -0.0174(11) 0.0058(11) -0.0065(11)
S2 0.0542(13) 0.0504(14) 0.0771(18) -0.0134(12) 0.0085(12) -0.0187(11)
S3 0.0589(14) 0.0567(14) 0.0689(17) -0.0147(12) 0.0196(12) -0.0042(11)
S4 0.0600(15) 0.0530(14) 0.103(2) 0.0024(15) 0.0207(14) -0.0201(13)
N1 0.041(4) 0.036(4) 0.054(5) -0.002(3) 0.012(3) -0.005(3)
N2 0.038(4) 0.031(3) 0.050(4) -0.005(3) 0.001(3) -0.005(3)
N3 0.054(4) 0.058(5) 0.058(5) -0.009(4) 0.006(4) -0.009(4)
N4 0.063(5) 0.077(5) 0.064(6) -0.010(4) 0.022(4) -0.015(4)
N5 0.042(4) 0.040(4) 0.069(5) 0.004(4) 0.019(3) -0.008(3)
N6 0.037(4) 0.038(4) 0.068(5) -0.008(3) 0.009(3) -0.004(3)
N7 0.062(5) 0.046(4) 0.070(5) -0.005(4) 0.021(4) -0.004(4)
N8 0.061(5) 0.032(4) 0.104(7) 0.001(4) 0.023(4) -0.010(4)
C1 0.054(5) 0.031(4) 0.046(5) -0.005(4) 0.006(4) -0.004(4)
C2 0.037(4) 0.025(4) 0.060(6) 0.002(4) 0.002(4) 0.003(3)
C3 0.055(6) 0.048(5) 0.085(8) -0.020(5) -0.002(5) -0.009(5)
C4 0.051(5) 0.051(5) 0.073(7) -0.011(5) -0.003(5) -0.016(4)
C5 0.048(5) 0.043(5) 0.060(6) -0.007(4) 0.015(4) -0.003(4)
C6 0.039(5) 0.030(4) 0.064(6) -0.006(4) 0.000(4) 0.004(4)
C7 0.039(5) 0.038(4) 0.059(6) -0.003(4) 0.006(4) 0.002(4)
C8 0.044(5) 0.047(5) 0.052(6) 0.001(4) 0.004(4) 0.005(4)
C9 0.038(4) 0.038(4) 0.052(6) -0.002(4) 0.010(4) 0.002(4)
C10 0.043(5) 0.037(5) 0.072(7) 0.011(5) 0.006(4) -0.003(4)
C11 0.055(5) 0.065(6) 0.071(7) 0.020(6) 0.017(5) -0.012(5)
C12 0.065(6) 0.091(8) 0.064(7) 0.003(6) 0.026(5) -0.009(6)
C13 0.047(5) 0.046(5) 0.068(6) -0.004(4) 0.016(4) 0.008(4)
C14 0.048(5) 0.048(5) 0.042(5) 0.003(4) 0.014(4) 0.006(4)
C15 0.049(6) 0.064(6) 0.075(7) 0.011(5) -0.001(5) 0.005(5)
C16 0.059(6) 0.078(7) 0.086(8) 0.009(6) -0.007(5) -0.021(6)
C17 0.067(6) 0.055(6) 0.090(8) -0.004(6) 0.016(6) -0.009(5)
C18 0.061(6) 0.063(6) 0.072(7) 0.016(5) 0.024(5) 0.009(5)
C19 0.049(5) 0.052(5) 0.062(6) 0.012(5) 0.006(4) -0.001(5)
C20 0.035(4) 0.036(5) 0.089(7) 0.004(5) 0.010(4) -0.005(4)
C21 0.032(4) 0.041(5) 0.059(6) -0.004(4) -0.005(4) 0.002(3)
C22 0.069(6) 0.055(6) 0.070(7) -0.008(5) 0.019(5) 0.002(5)
C23 0.063(6) 0.057(6) 0.076(7) 0.005(5) 0.024(5) 0.004(5)
C24 0.056(5) 0.039(5) 0.066(6) -0.004(5) 0.009(4) -0.007(4)
C25 0.039(4) 0.033(4) 0.054(5) -0.002(4) 0.011(4) 0.002(3)
C26 0.050(5) 0.035(4) 0.053(5) -0.002(4) 0.006(4) -0.001(4)
C27 0.042(5) 0.031(5) 0.080(7) 0.003(5) 0.014(4) 0.002(4)
C28 0.031(4) 0.036(4) 0.059(6) 0.004(4) 0.010(4) -0.002(3)
C29 0.051(5) 0.034(5) 0.076(7) 0.008(4) 0.012(5) 0.012(4)
C30 0.068(6) 0.041(5) 0.093(8) 0.028(6) 0.037(5) 0.014(5)
C31 0.070(6) 0.044(5) 0.072(7) 0.024(5) 0.034(5) -0.001(5)
C32 0.079(7) 0.050(6) 0.096(8) -0.003(5) 0.027(6) -0.010(5)
C33 0.054(6) 0.029(5) 0.096(8) 0.003(5) 0.023(5) 0.002(4)
C34 0.068(6) 0.045(6) 0.094(8) -0.015(6) 0.026(6) 0.000(5)
C35 0.113(9) 0.056(6) 0.085(8) -0.004(6) 0.046(7) -0.003(6)
C36 0.087(9) 0.063(7) 0.130(12) -0.026(8) 0.065(8) -0.022(7)
C37 0.062(7) 0.067(7) 0.132(12) 0.013(7) 0.043(8) 0.010(6)
C38 0.064(6) 0.052(6) 0.098(8) 0.010(6) 0.025(6) 0.012(5)

loop_
_atom_type_symbol
_atom_type_description
_atom_type_scat_dispersion_real
_atom_type_scat_dispersion_imag
_atom_type_scat_source
C C 0.0033 0.0016 'International Tables Vol C Tables 4.2.6.8 and 6.1.1.4'
H H 0.0000 0.0000 'International Tables Vol C Tables 4.2.6.8 and 6.1.1.4'
N N 0.0061 0.0033 'International Tables Vol C Tables 4.2.6.8 and 6.1.1.4'
S S 0.1246 0.1234 'International Tables Vol C Tables 4.2.6.8 and 6.1.1.4'
Ni Ni 0.3393 1.1124 'International Tables Vol C Tables 4.2.6.8 and 6.1.1.4'

loop_
_geom_angle_atom_site_label_1
_geom_angle_atom_site_label_2
_geom_angle_atom_site_label_3
_geom_angle
_geom_angle_site_symmetry_1
_geom_angle_site_symmetry_3
_geom_angle_publ_flag
N6 Ni1 N2 99.2(3) . . ?
N6 Ni1 S1 161.2(2) . . ?
N2 Ni1 S1 86.7(2) . . ?
N6 Ni1 S2 86.07(19) . . ?
N2 Ni1 S2 158.4(2) . . ?
S1 Ni1 S2 95.03(9) . . ?
C1 S1 Ni1 94.7(3) . . ?
C20 S2 Ni1 93.7(3) . . ?
C1 S3 C13 102.6(4) . . ?
C20 S4 C32 103.2(4) . . ?
C1 N1 N2 112.2(6) . . ?
C2 N2 N1 114.9(6) . . ?
C2 N2 Ni1 126.4(5) . . ?
N1 N2 Ni1 118.2(5) . . ?
C7 N3 C3 113.6(8) . . ?
C8 N4 C12 115.7(8) . . ?
C20 N5 N6 108.3(7) . . ?
C21 N6 N5 113.2(6) . . ?
C21 N6 Ni1 127.1(5) . . ?
N5 N6 Ni1 119.5(5) . . ?
C26 N7 C22 116.5(7) . . ?
C27 N8 C31 112.7(7) . . ?
N1 C1 S3 120.4(6) . . ?
N1 C1 S1 125.2(6) . . ?
S3 C1 S1 114.4(4) . . ?
N2 C2 C9 126.4(7) . . ?
N2 C2 C6 129.0(7) . . ?
C9 C2 C6 104.5(7) . . ?
N3 C3 C4 125.0(8) . . ?
C3 C4 C5 121.4(9) . . ?
C4 C5 C6 114.5(8) . . ?
C7 C6 C5 119.1(7) . . ?
C7 C6 C2 109.4(7) . . ?
C5 C6 C2 130.9(8) . . ?
N3 C7 C6 126.3(8) . . ?
N3 C7 C8 124.8(8) . . ?
C6 C7 C8 109.0(7) . . ?
N4 C8 C9 124.1(8) . . ?
N4 C8 C7 127.8(8) . . ?
C9 C8 C7 108.1(8) . . ?
C10 C9 C8 117.9(8) . . ?
C10 C9 C2 132.6(8) . . ?
C8 C9 C2 108.8(7) . . ?
C11 C10 C9 117.9(8) . . ?
C10 C11 C12 119.6(8) . . ?
N4 C12 C11 124.2(9) . . ?
C14 C13 S3 118.0(6) . . ?
C19 C14 C15 118.0(8) . . ?
C19 C14 C13 124.0(7) . . ?
C15 C14 C13 117.9(7) . . ?
C16 C15 C14 121.6(8) . . ?
C17 C16 C15 120.6(9) . . ?
C16 C17 C18 119.6(9) . . ?
C17 C18 C19 119.7(9) . . ?
C14 C19 C18 120.4(8) . . ?
N5 C20 S2 126.3(6) . . ?
N5 C20 S4 116.7(7) . . ?
S2 C20 S4 117.0(5) . . ?
N6 C21 C25 128.3(7) . . ?
N6 C21 C28 123.7(7) . . ?
C25 C21 C28 107.7(6) . . ?
N7 C22 C23 121.9(8) . . ?
C24 C23 C22 119.6(8) . . ?
C25 C24 C23 117.6(8) . . ?
C24 C25 C26 119.4(8) . . ?
C24 C25 C21 133.7(7) . . ?
C26 C25 C21 106.7(7) . . ?
N7 C26 C25 125.0(7) . . ?
N7 C26 C27 125.5(7) . . ?
C25 C26 C27 109.5(7) . . ?
N8 C27 C28 125.7(8) . . ?
N8 C27 C26 125.6(8) . . ?
C28 C27 C26 108.7(7) . . ?
C29 C28 C27 119.4(7) . . ?
C29 C28 C21 133.7(7) . . ?
C27 C28 C21 106.8(7) . . ?
C28 C29 C30 116.6(8) . . ?
C31 C30 C29 119.9(8) . . ?
C30 C31 N8 125.4(8) . . ?
C33 C32 S4 111.4(6) . . ?
C34 C33 C38 119.3(9) . . ?
C34 C33 C32 121.9(9) . . ?
C38 C33 C32 118.8(10) . . ?
C35 C34 C33 121.8(10) . . ?
C34 C35 C36 116.8(11) . . ?
C37 C36 C35 121.4(11) . . ?
C36 C37 C38 121.0(11) . . ?
C37 C38 C33 119.6(10) . . ?

loop_
_geom_bond_atom_site_label_1
_geom_bond_atom_site_label_2
_geom_bond_distance
_geom_bond_site_symmetry_2
_geom_bond_publ_flag
Ni1 N6 1.912(6) . ?
Ni1 N2 1.928(6) . ?
Ni1 S1 2.144(2) . ?
Ni1 S2 2.155(2) . ?
S1 C1 1.747(8) . ?
S2 C20 1.702(9) . ?
S3 C1 1.746(8) . ?
S3 C13 1.808(8) . ?
S4 C20 1.748(8) . ?
S4 C32 1.804(9) . ?
N1 C1 1.256(9) . ?
N1 N2 1.409(8) . ?
N2 C2 1.295(9) . ?
N3 C7 1.322(9) . ?
N3 C3 1.344(11) . ?
N4 C8 1.320(10) . ?
N4 C12 1.326(10) . ?
N5 C20 1.334(10) . ?
N5 N6 1.397(8) . ?
N6 C21 1.343(9) . ?
N7 C26 1.296(9) . ?
N7 C22 1.364(10) . ?
N8 C27 1.334(9) . ?
N8 C31 1.372(10) . ?
C2 C9 1.462(10) . ?
C2 C6 1.509(10) . ?
C3 C4 1.352(12) . ?
C4 C5 1.382(10) . ?
C5 C6 1.410(10) . ?
C6 C7 1.368(11) . ?
C7 C8 1.460(11) . ?
C8 C9 1.426(10) . ?
C9 C10 1.374(10) . ?
C10 C11 1.366(11) . ?
C11 C12 1.397(12) . ?
C13 C14 1.530(10) . ?
C14 C19 1.369(10) . ?
C14 C15 1.392(11) . ?
C15 C16 1.377(12) . ?
C16 C17 1.347(12) . ?
C17 C18 1.390(12) . ?
C18 C19 1.412(11) . ?
C21 C25 1.474(11) . ?
C21 C28 1.484(10) . ?
C22 C23 1.406(11) . ?
C23 C24 1.385(11) . ?
C24 C25 1.357(11) . ?
C25 C26 1.397(10) . ?
C26 C27 1.475(11) . ?
C27 C28 1.398(10) . ?
C28 C29 1.376(11) . ?
C29 C30 1.384(10) . ?
C30 C31 1.374(12) . ?
C32 C33 1.503(11) . ?
C33 C34 1.384(13) . ?
C33 C38 1.383(12) . ?
C34 C35 1.370(12) . ?
C35 C36 1.413(14) . ?
C36 C37 1.345(14) . ?
C37 C38 1.361(13) . ?
